data_4035820
loop_
_publ_author_name
'Casola, Kamila Kaiser'
'Gomes, Matheus Rick'
'Back, Davi Fernando'
'Zeni, Gilson'

_publ_section_title
;
 Electrophilic Cyclization Involving Carbon-Selenium/Carbon-Halide Bond
 Formation: Synthesis of 3-Substituted Selenophenes.
;
_journal_issue 12
_journal_name_full 'The Journal of organic chemistry'
_journal_page_first 6706
_journal_page_last 6718
_journal_paper_doi 10.1021/acs.joc.8b01136
_journal_volume 83
_journal_year 2018
_chemical_absolute_configuration rmad
_chemical_formula_moiety 'C16 H10 Cl I Se'
_chemical_formula_sum 'C16 H10 Cl I Se'
_chemical_formula_weight 443.55
_chemical_melting_point ?
_chemical_name_common 'iodo chlorophenyl phenylselenophene'
_chemical_name_systematic
;
        3-iodo-4-(4-chlorophenyl)-2-phenylselenophene
;
_space_group_IT_number 43
_space_group_name_Hall 'F 2 -2d'
_space_group_name_H-M_alt 'F d d 2'
_symmetry_cell_setting orthorhombic
_symmetry_space_group_name_Hall 'F 2 -2d'
_symmetry_space_group_name_H-M 'F d d 2'
_atom_sites_solution_hydrogens geom
_atom_sites_solution_primary direct
_atom_sites_solution_secondary difmap
_audit_conform_dict_location ftp://ftp.iucr.org/pub/cif_core.dic
_audit_conform_dict_name cif_core.dic
_audit_conform_dict_version 2.4
_audit_creation_date 2017-09-27T14:49:05-00:00
_audit_creation_method 'WinGX routine CIF_UPDATE'
_cell_angle_alpha 90
_cell_angle_beta 90
_cell_angle_gamma 90
_cell_formula_units_Z 16
_cell_length_a 15.4095(10)
_cell_length_b 90.764(6)
_cell_length_c 4.2446(3)
_cell_measurement_reflns_used 9806
_cell_measurement_temperature 296(2)
_cell_measurement_theta_max 78.403
_cell_measurement_theta_min 5.825
_cell_volume 5936.6(7)
_computing_cell_refinement 'SAINT V8.34A (Bruker AXS Inc., 2013)'
_computing_data_collection 'Bruker Instrument Service v4.2.7'
_computing_data_reduction 'SAINT V8.34A (Bruker AXS Inc., 2013)'
_computing_molecular_graphics 'Diamond (version 3.2i; Crystal Impact GbR, Bonn-Germany'
_computing_structure_refinement 'SHELXL-2008 (Sheldrick, 2008)'
_computing_structure_solution 'SHELXL-2008 (Sheldrick, 2008)'
_diffrn_ambient_temperature 296(2)
_diffrn_detector_area_resol_mean 10.4167
_diffrn_measured_fraction_theta_full 0.998
_diffrn_measured_fraction_theta_max 0.998
_diffrn_measurement_device_type 'Bruker D8 Quest Photon 100 diffractometer'
_diffrn_measurement_method '2\% \f & \w scans'
_diffrn_radiation_monochromator 'Montel type 2-dim beam shaping X ray optics'
_diffrn_radiation_type CuK\a
_diffrn_radiation_wavelength 1.54178
_diffrn_reflns_av_R_equivalents 0.0561
_diffrn_reflns_av_unetI/netI 0.0256
_diffrn_reflns_limit_h_max 18
_diffrn_reflns_limit_h_min -19
_diffrn_reflns_limit_k_max 114
_diffrn_reflns_limit_k_min -114
_diffrn_reflns_limit_l_max 5
_diffrn_reflns_limit_l_min -5
_diffrn_reflns_number 40561
_diffrn_reflns_theta_full 79.46
_diffrn_reflns_theta_max 79.46
_diffrn_reflns_theta_min 5.82
_diffrn_source 'micro-focus tube'
_exptl_absorpt_coefficient_mu 21.261
_exptl_absorpt_correction_T_max 0.1686
_exptl_absorpt_correction_T_min 0.0724
_exptl_absorpt_correction_type multi-scan
_exptl_absorpt_process_details
;
SADABS (version 2012/1; Bruker, 2012) was used to perform the numerical
        absorption correction based on the indexed faces of the crystal.
;
_exptl_crystal_colour colourless
_exptl_crystal_density_diffrn 1.985
_exptl_crystal_density_meas ?
_exptl_crystal_density_method 'not measured'
_exptl_crystal_description block
_exptl_crystal_F_000 3360
_exptl_crystal_size_max 0.26
_exptl_crystal_size_mid 0.17
_exptl_crystal_size_min 0.13
_refine_diff_density_max 0.491
_refine_diff_density_min -0.634
_refine_diff_density_rms 0.152
_refine_ls_abs_structure_details 'Flack H D (1983), Acta Cryst. A39, 876-881'
_refine_ls_abs_structure_Flack 0.063(7)
_refine_ls_extinction_coef none
_refine_ls_extinction_method none
_refine_ls_goodness_of_fit_ref 1.088
_refine_ls_hydrogen_treatment constr
_refine_ls_matrix_type full
_refine_ls_number_parameters 172
_refine_ls_number_reflns 3181
_refine_ls_number_restraints 1
_refine_ls_restrained_S_all 1.088
_refine_ls_R_factor_all 0.0336
_refine_ls_R_factor_gt 0.0335
_refine_ls_shift/su_max 0.002
_refine_ls_shift/su_mean 0
_refine_ls_structure_factor_coef Fsqd
_refine_ls_weighting_details 'calc w=1/[\s^2^(Fo^2^)+(0.0541P)^2^+48.4950P] where P=(Fo^2^+2Fc^2^)/3'
_refine_ls_weighting_scheme calc
_refine_ls_wR_factor_gt 0.0958
_refine_ls_wR_factor_ref 0.0959
_reflns_number_gt 3167
_reflns_number_total 3181
_reflns_threshold_expression >2\s(I)
_cod_data_source_file jo8b01136_si_006.cif
_cod_data_source_block fdd2
_cod_depositor_comments
;
The following automatic conversions were performed:

data item '_chemical_melting_point' value 'none' was changed to '?'
-- the value is undefined or not given.

data item '_exptl_crystal_density_meas' value 'none' was changed to
'?' -- the value is perceived as not measured.

Automatic conversion script
Id: cif_fix_values 6909 2019-04-08 15:41:33Z antanas 
;
_cod_original_sg_symbol_Hall F2-2d
_cod_original_sg_symbol_H-M Fdd2
_cod_database_code 4035820

loop_
_symmetry_equiv_pos_as_xyz
'x, y, z'
'-x, -y, z'
'x+1/4, -y+1/4, z+1/4'
'-x+1/4, y+1/4, z+1/4'
'x, y+1/2, z+1/2'
'-x, -y+1/2, z+1/2'
'x+1/4, -y+3/4, z+3/4'
'-x+1/4, y+3/4, z+3/4'
'x+1/2, y, z+1/2'
'-x+1/2, -y, z+1/2'
'x+3/4, -y+1/4, z+3/4'
'-x+3/4, y+1/4, z+3/4'
'x+1/2, y+1/2, z'
'-x+1/2, -y+1/2, z'
'x+3/4, -y+3/4, z+1/4'
'-x+3/4, y+3/4, z+1/4'

loop_
_atom_site_label
_atom_site_type_symbol
_atom_site_fract_x
_atom_site_fract_y
_atom_site_fract_z
_atom_site_U_iso_or_equiv
_atom_site_adp_type
_atom_site_occupancy
_atom_site_symmetry_multiplicity
_atom_site_calc_flag
_atom_site_refinement_flags
I I 0.29108(2) 0.422430(4) 0.72131(12) 0.04225(12) Uani 1 1 d .
Se3 Se 0.55076(4) 0.440372(7) 0.27953(16) 0.04649(18) Uani 1 1 d .
Cl Cl 0.09329(13) 0.490842(19) 0.6346(8) 0.0856(8) Uani 1 1 d .
C5 C 0.3952(3) 0.43355(5) 0.5087(14) 0.0341(10) Uani 1 1 d .
C8 C 0.3153(3) 0.45919(5) 0.4967(15) 0.0380(10) Uani 1 1 d .
C7 C 0.5018(4) 0.41159(6) 0.4967(14) 0.0380(10) Uani 1 1 d .
C4 C 0.4716(3) 0.42689(6) 0.4462(16) 0.0376(10) Uani 1 1 d .
C1 C 0.3902(3) 0.44927(6) 0.4423(16) 0.0399(11) Uani 1 1 d .
C2 C 0.4660(4) 0.45475(7) 0.3173(17) 0.0454(13) Uani 1 1 d .
H2 H 0.4737 0.4645 0.2585 0.054 Uiso 1 1 calc R
C9 C 0.2343(4) 0.45645(6) 0.3610(16) 0.0436(13) Uani 1 1 d .
H9 H 0.226 0.448 0.2422 0.052 Uiso 1 1 calc R
C13 C 0.3267(4) 0.47204(6) 0.6682(18) 0.0481(14) Uani 1 1 d .
H13 H 0.3806 0.4741 0.7558 0.058 Uiso 1 1 calc R
C12 C 0.2589(5) 0.48179(6) 0.711(2) 0.0545(15) Uani 1 1 d .
H12 H 0.267 0.4904 0.8266 0.065 Uiso 1 1 calc R
C14 C 0.5818(4) 0.40936(7) 0.6436(17) 0.0494(15) Uani 1 1 d .
H14 H 0.6145 0.4174 0.71 0.059 Uiso 1 1 calc R
C17 C 0.4874(5) 0.38544(7) 0.440(2) 0.0635(19) Uani 1 1 d .
H17 H 0.4553 0.3774 0.372 0.076 Uiso 1 1 calc R
C11 C 0.1797(4) 0.47870(6) 0.5798(18) 0.0495(15) Uani 1 1 d .
C18 C 0.4556(4) 0.39959(7) 0.3918(18) 0.0530(17) Uani 1 1 d .
H18 H 0.403 0.4009 0.2883 0.064 Uiso 1 1 calc R
C10 C 0.1658(4) 0.46629(6) 0.4012(19) 0.0506(16) Uani 1 1 d .
H10 H 0.112 0.4645 0.3095 0.061 Uiso 1 1 calc R
C15 C 0.6127(5) 0.39522(8) 0.691(2) 0.067(2) Uani 1 1 d .
H15 H 0.6655 0.3938 0.7921 0.08 Uiso 1 1 calc R
C16 C 0.5657(6) 0.38319(8) 0.588(2) 0.068(2) Uani 1 1 d .
H16 H 0.5867 0.3737 0.6178 0.082 Uiso 1 1 calc R

loop_
_atom_site_aniso_label
_atom_site_aniso_U_11
_atom_site_aniso_U_22
_atom_site_aniso_U_33
_atom_site_aniso_U_23
_atom_site_aniso_U_13
_atom_site_aniso_U_12
I 0.03403(17) 0.04353(18) 0.04920(19) 0.00347(15) 0.00624(15) -0.00287(12)
Se3 0.0300(3) 0.0450(3) 0.0645(4) 0.0036(3) 0.0085(3) -0.0012(2)
Cl 0.0550(10) 0.0496(8) 0.152(2) 0.0050(11) 0.0257(12) 0.0204(7)
C5 0.028(2) 0.036(2) 0.039(3) -0.004(2) 0.003(2) -0.0047(18)
C8 0.033(2) 0.034(2) 0.047(3) 0.006(2) 0.003(2) 0.0004(19)
C7 0.039(3) 0.038(2) 0.037(3) -0.002(2) 0.005(2) 0.0040(19)
C4 0.034(2) 0.038(2) 0.041(3) -0.001(2) 0.001(2) -0.003(2)
C1 0.033(2) 0.037(2) 0.050(3) -0.006(2) -0.005(2) 0.0011(19)
C2 0.035(3) 0.039(3) 0.062(4) 0.005(3) 0.001(3) 0.006(2)
C9 0.037(3) 0.039(3) 0.055(3) 0.002(2) 0.007(2) -0.003(2)
C13 0.042(3) 0.037(3) 0.066(4) -0.002(3) -0.003(3) 0.003(2)
C12 0.054(3) 0.035(2) 0.075(4) -0.005(3) -0.002(4) 0.004(2)
C14 0.035(3) 0.050(3) 0.064(4) 0.003(3) 0.001(3) 0.004(2)
C17 0.070(4) 0.036(3) 0.085(5) -0.011(4) 0.010(4) 0.000(3)
C11 0.042(3) 0.036(3) 0.071(4) 0.007(3) 0.020(3) 0.008(2)
C18 0.049(4) 0.046(3) 0.063(5) -0.006(3) 0.002(3) -0.004(3)
C10 0.031(3) 0.044(3) 0.077(5) 0.002(3) 0.003(3) 0.003(2)
C15 0.057(4) 0.060(4) 0.084(5) 0.016(4) 0.005(4) 0.019(3)
C16 0.076(5) 0.044(4) 0.083(6) 0.011(4) 0.020(4) 0.017(3)

loop_
_atom_type_symbol
_atom_type_description
_atom_type_scat_dispersion_real
_atom_type_scat_dispersion_imag
_atom_type_scat_source
C C 0.0181 0.0091 'International Tables Vol C Tables 4.2.6.8 and 6.1.1.4'
H H 0 0 'International Tables Vol C Tables 4.2.6.8 and 6.1.1.4'
Cl Cl 0.3639 0.7018 'International Tables Vol C Tables 4.2.6.8 and 6.1.1.4'
Se Se -0.7943 1.1372 'International Tables Vol C Tables 4.2.6.8 and 6.1.1.4'
I I -0.3257 6.8362 'International Tables Vol C Tables 4.2.6.8 and 6.1.1.4'

loop_
_geom_angle_atom_site_label_1
_geom_angle_atom_site_label_2
_geom_angle_atom_site_label_3
_geom_angle
C2 Se3 C4 88.2(3)
C4 C5 C1 116.6(5)
C4 C5 I 122.4(4)
C1 C5 I 120.9(4)
C13 C8 C9 118.7(5)
C13 C8 C1 119.6(5)
C9 C8 C1 121.6(5)
C18 C7 C14 119.1(5)
C18 C7 C4 122.2(6)
C14 C7 C4 118.6(5)
C5 C4 C7 131.8(5)
C5 C4 Se3 110.5(4)
C7 C4 Se3 117.7(4)
C2 C1 C5 112.6(5)
C2 C1 C8 120.1(5)
C5 C1 C8 127.3(5)
C1 C2 Se3 112.1(4)
C10 C9 C8 120.8(6)
C12 C13 C8 120.8(6)
C11 C12 C13 119.3(6)
C15 C14 C7 120.1(7)
C16 C17 C18 121.0(7)
C12 C11 C10 122.0(6)
C12 C11 Cl 119.8(5)
C10 C11 Cl 118.2(6)
C7 C18 C17 120.1(7)
C11 C10 C9 118.4(6)
C16 C15 C14 120.5(8)
C17 C16 C15 119.1(6)

loop_
_geom_bond_atom_site_label_1
_geom_bond_atom_site_label_2
_geom_bond_distance
I C5 2.100(5)
Se3 C2 1.854(6)
Se3 C4 1.868(5)
Cl C11 1.744(6)
C5 C4 1.349(7)
C5 C1 1.456(7)
C8 C13 1.386(8)
C8 C9 1.397(8)
C8 C1 1.482(7)
C7 C18 1.376(8)
C7 C14 1.397(9)
C7 C4 1.480(7)
C1 C2 1.376(8)
C9 C10 1.393(8)
C13 C12 1.381(9)
C12 C11 1.370(11)
C14 C15 1.383(9)
C17 C16 1.374(13)
C17 C18 1.390(9)
C11 C10 1.375(10)
C15 C16 1.381(12)
